data_7007837
loop_
_publ_author_name
'Algarra, Andr\'es G'
'Basallote, Manuel G.'
'Esther Castillo, C.'
'Corao, Carolina'
'Llusar, Rosa'
'Jes\'us Fern\'andez-Trujillo, M'
'Vicent, Cristian'

_publ_section_title
;
 A combined stopped-flow, electrospray ionization mass spectrometry and
 (31)P NMR study on the acetic acid-mediated fragmentation of the
 hydroxo-chalcogenide cluster [W(3)Se(4)(OH)(3)(dmpe)(3)](+) (dmpe =
 1,2-bis(dimethylphosphanyl)ethane) to yield the dinuclear
 [W(2)Se(2)(mu-Se)(2)(mu-CH(3)CO(2))(dmpe)(2)](+) complex.
;
_journal_issue 48
_journal_name_full 'Dalton transactions (Cambridge, England : 2003)'
_journal_page_first 5725
_journal_page_last 5733
_journal_paper_doi 10.1039/b611274a
_journal_year 2006
_chemical_formula_sum 'C14 H35 F6 O2 P5 Se4 W2'
_chemical_formula_weight 1187.81
_chemical_name_common (W2Se4(dmpe)2(CH3CO2))PF6
_chemical_name_systematic
;
?
;
_space_group_IT_number 4
_symmetry_cell_setting monoclinic
_symmetry_space_group_name_Hall 'P 2yb'
_symmetry_space_group_name_H-M 'P 1 21 1'
_atom_sites_solution_hydrogens geom
_atom_sites_solution_primary direct
_atom_sites_solution_secondary difmap
_audit_creation_method SHELXL-97
_cell_angle_alpha 90.00
_cell_angle_beta 91.892(14)
_cell_angle_gamma 90.00
_cell_formula_units_Z 2
_cell_length_a 8.446(5)
_cell_length_b 12.795(7)
_cell_length_c 14.728(8)
_cell_measurement_temperature 293(2)
_cell_volume 1590.7(15)
_computing_cell_refinement 'Bruker SMART'
_computing_data_collection 'Bruker SMART'
_computing_data_reduction 'Bruker SHELXTL'
_computing_molecular_graphics 'Bruker SHELXTL'
_computing_publication_material 'Bruker SHELXTL'
_computing_structure_refinement 'SHELXL-97 (Sheldrick, 1997)'
_computing_structure_solution 'SHELXS-97 (Sheldrick, 1990)'
_diffrn_ambient_temperature 293(2)
_diffrn_measured_fraction_theta_full 0.995
_diffrn_measured_fraction_theta_max 0.995
_diffrn_measurement_device_type 'CCD area detector'
_diffrn_measurement_method 'phi and omega scans'
_diffrn_radiation_monochromator graphite
_diffrn_radiation_source 'fine-focus sealed tube'
_diffrn_radiation_type MoK\a
_diffrn_radiation_wavelength 0.71073
_diffrn_reflns_av_R_equivalents 0.1017
_diffrn_reflns_av_sigmaI/netI 0.2389
_diffrn_reflns_limit_h_max 10
_diffrn_reflns_limit_h_min -6
_diffrn_reflns_limit_k_max 14
_diffrn_reflns_limit_k_min -15
_diffrn_reflns_limit_l_max 17
_diffrn_reflns_limit_l_min -17
_diffrn_reflns_number 7512
_diffrn_reflns_theta_full 25.00
_diffrn_reflns_theta_max 25.00
_diffrn_reflns_theta_min 2.11
_exptl_absorpt_coefficient_mu 12.100
_exptl_absorpt_correction_type 'Bruker SADABS'
_exptl_crystal_colour red
_exptl_crystal_density_diffrn 2.480
_exptl_crystal_density_method 'not measured'
_exptl_crystal_description prism
_exptl_crystal_F_000 1096
_exptl_crystal_size_max 0.2
_exptl_crystal_size_mid 0.11
_exptl_crystal_size_min 0.10
_refine_diff_density_max 1.309
_refine_diff_density_min -1.173
_refine_diff_density_rms 0.292
_refine_ls_abs_structure_details 'Flack H D (1983), Acta Cryst. A39, 876-881'
_refine_ls_abs_structure_Flack 0.41(4)
_refine_ls_extinction_method none
_refine_ls_goodness_of_fit_ref 0.975
_refine_ls_hydrogen_treatment mixed
_refine_ls_matrix_type full
_refine_ls_number_parameters 184
_refine_ls_number_reflns 5150
_refine_ls_number_restraints 2
_refine_ls_restrained_S_all 0.975
_refine_ls_R_factor_all 0.1822
_refine_ls_R_factor_gt 0.0803
_refine_ls_shift/su_max 0.000
_refine_ls_shift/su_mean 0.000
_refine_ls_structure_factor_coef Fsqd
_refine_ls_weighting_details 'calc w=1/[\s^2^(Fo^2^)+(0.0770P)^2^+0.0000P] where P=(Fo^2^+2Fc^2^)/3'
_refine_ls_weighting_scheme calc
_refine_ls_wR_factor_gt 0.1601
_refine_ls_wR_factor_ref 0.2051
_reflns_number_gt 2565
_reflns_number_total 5150
_reflns_threshold_expression >2sigma(I)
_cod_data_source_file b611274a.txt
_cod_data_source_block '[W2Se4(dmpe)2(CH3CO2)]PF6'
_cod_depositor_comments
;
The following automatic conversions were performed:
'_symmetry_cell_setting' value 'Monoclinic' changed to 'monoclinic'
according to '/home/saulius/struct/CIF-dictionaries/cif_core.dic'
dictionary named 'cif_core.dic' version 2.4.1 from 2010-06-29.

Automatic conversion script
Id: cif_fix_enum 1527 2010-12-29 10:47:43Z saulius 
;
_cod_original_cell_volume 1590.8(15)
_cod_original_sg_symbol_H-M P2(1)
_cod_database_code 7007837
_ratio_of_minimum_to_maximum_apparent_transmission 0.650835

loop_
_symmetry_equiv_pos_as_xyz
'x, y, z'
'-x, y+1/2, -z'

loop_
_atom_site_label
_atom_site_type_symbol
_atom_site_fract_x
_atom_site_fract_y
_atom_site_fract_z
_atom_site_U_iso_or_equiv
_atom_site_adp_type
_atom_site_occupancy
_atom_site_symmetry_multiplicity
_atom_site_calc_flag
_atom_site_refinement_flags
_atom_site_disorder_assembly
_atom_site_disorder_group
W1 W 0.62688(18) 0.30006(12) 0.86009(9) 0.0384(4) Uani 1 1 d . . .
W2 W 0.56432(18) 0.11944(12) 0.75177(10) 0.0403(5) Uani 1 1 d . . .
Se1 Se 0.4805(5) 0.3094(4) 0.9866(3) 0.0663(13) Uani 1 1 d . . .
Se2 Se 0.7673(5) 0.1313(4) 0.8755(3) 0.0562(12) Uani 1 1 d . . .
Se3 Se 0.4308(4) 0.2913(4) 0.7309(2) 0.0483(11) Uani 1 1 d . . .
Se4 Se 0.3746(6) 0.0126(4) 0.8055(3) 0.0739(15) Uani 1 1 d . . .
P1 P 0.8649(14) 0.3663(9) 0.9516(7) 0.053(3) Uani 1 1 d . . .
P2 P 0.5996(13) 0.4951(8) 0.8367(7) 0.045(3) Uani 1 1 d . . .
P3 P 0.4587(15) 0.0831(9) 0.5917(7) 0.055(3) Uani 1 1 d . . .
P4 P 0.7212(14) -0.0392(9) 0.7084(8) 0.056(3) Uani 1 1 d . . .
C1 C 1.049(9) 0.379(6) 0.909(5) 0.18(3) Uiso 1 1 d . . .
H1A H 1.0831 0.3121 0.8870 0.270 Uiso 1 1 calc R . .
H1B H 1.1213 0.4025 0.9561 0.270 Uiso 1 1 calc R . .
H1C H 1.0453 0.4282 0.8602 0.270 Uiso 1 1 calc R . .
C2 C 0.890(7) 0.355(4) 1.067(4) 0.12(2) Uiso 1 1 d . . .
H2A H 0.7882 0.3549 1.0945 0.179 Uiso 1 1 calc R . .
H2B H 0.9518 0.4123 1.0903 0.179 Uiso 1 1 calc R . .
H2C H 0.9436 0.2903 1.0814 0.179 Uiso 1 1 calc R . .
C3 C 0.850(8) 0.492(5) 0.977(4) 0.14(2) Uiso 1 1 d . . .
H3A H 0.7902 0.5010 1.0320 0.165 Uiso 1 1 calc R . .
H3B H 0.9538 0.5228 0.9871 0.165 Uiso 1 1 calc R . .
C4 C 0.767(7) 0.541(5) 0.900(4) 0.11(2) Uiso 1 1 d . . .
H4A H 0.8475 0.5516 0.8551 0.131 Uiso 1 1 calc R . .
H4B H 0.7378 0.6098 0.9204 0.131 Uiso 1 1 calc R . .
C5 C 0.424(5) 0.548(3) 0.890(3) 0.067(13) Uiso 1 1 d . . .
H5A H 0.4205 0.5234 0.9514 0.101 Uiso 1 1 calc R . .
H5B H 0.3305 0.5243 0.8566 0.101 Uiso 1 1 calc R . .
H5C H 0.4277 0.6226 0.8891 0.101 Uiso 1 1 calc R . .
C6 C 0.591(5) 0.542(3) 0.725(2) 0.052(11) Uiso 1 1 d . . .
H6A H 0.6803 0.5153 0.6930 0.078 Uiso 1 1 calc R . .
H6B H 0.5945 0.6167 0.7253 0.078 Uiso 1 1 calc R . .
H6C H 0.4949 0.5186 0.6950 0.078 Uiso 1 1 calc R . .
C7 C 0.497(6) 0.185(3) 0.508(3) 0.070(14) Uiso 1 1 d . . .
H7A H 0.4445 0.2480 0.5245 0.105 Uiso 1 1 calc R . .
H7B H 0.4581 0.1623 0.4491 0.105 Uiso 1 1 calc R . .
H7C H 0.6091 0.1970 0.5060 0.105 Uiso 1 1 calc R . .
C8 C 0.257(9) 0.005(6) 0.578(5) 0.17(3) Uiso 1 1 d . . .
H8A H 0.2513 -0.0463 0.6250 0.260 Uiso 1 1 calc R . .
H8B H 0.2520 -0.0290 0.5197 0.260 Uiso 1 1 calc R . .
H8C H 0.1697 0.0527 0.5818 0.260 Uiso 1 1 calc R . .
C9 C 0.568(5) -0.024(4) 0.538(3) 0.081(15) Uiso 1 1 d D . .
H9A H 0.4951 -0.0697 0.5054 0.097 Uiso 1 1 calc R . .
H9B H 0.6414 0.0048 0.4950 0.097 Uiso 1 1 calc R . .
C10 C 0.654(6) -0.081(4) 0.608(3) 0.100(18) Uiso 1 1 d D . .
H10A H 0.7465 -0.1090 0.5786 0.121 Uiso 1 1 calc R . .
H10B H 0.5882 -0.1410 0.6208 0.121 Uiso 1 1 calc R . .
C11 C 0.928(6) -0.033(4) 0.706(3) 0.098(18) Uiso 1 1 d . . .
H11A H 0.9688 -0.0053 0.7629 0.148 Uiso 1 1 calc R . .
H11B H 0.9580 0.0122 0.6575 0.148 Uiso 1 1 calc R . .
H11C H 0.9698 -0.1015 0.6969 0.148 Uiso 1 1 calc R . .
C12 C 0.719(5) -0.144(3) 0.794(3) 0.061(13) Uiso 1 1 d . . .
H12A H 0.7566 -0.1166 0.8512 0.092 Uiso 1 1 calc R . .
H12B H 0.7862 -0.1997 0.7754 0.092 Uiso 1 1 calc R . .
H12C H 0.6127 -0.1689 0.7989 0.092 Uiso 1 1 calc R . .
C13 C 0.832(4) 0.283(3) 0.680(2) 0.036(9) Uiso 1 1 d . . .
C14 C 0.942(5) 0.325(4) 0.626(3) 0.076(15) Uiso 1 1 d . . .
H14A H 0.9682 0.2766 0.5798 0.115 Uiso 1 1 calc R . .
H14B H 1.0349 0.3416 0.6628 0.115 Uiso 1 1 calc R . .
H14C H 0.9003 0.3881 0.5991 0.115 Uiso 1 1 calc R . .
O1 O 0.787(4) 0.342(2) 0.7499(19) 0.074(10) Uani 1 1 d . . .
O2 O 0.746(3) 0.1845(19) 0.6723(18) 0.057(8) Uani 1 1 d . . .
P10 P 0.0856(16) 0.6495(11) 0.6497(8) 0.083(4) Uani 1 1 d G . .
F10 F 0.098(4) 0.616(3) 0.5438(10) 0.160(14) Uiso 1 1 d G . .
F11 F 0.071(4) 0.695(3) 0.7448(11) 0.21(2) Uiso 1 1 d G . .
F12 F -0.072(3) 0.701(3) 0.617(2) 0.188(19) Uiso 1 1 d G . .
F13 F 0.250(3) 0.596(3) 0.673(2) 0.31(3) Uiso 1 1 d G . .
F14 F -0.006(4) 0.5458(19) 0.674(2) 0.34(4) Uiso 1 1 d G . .
F15 F 0.175(4) 0.753(2) 0.615(2) 0.29(3) Uiso 1 1 d G . .

loop_
_atom_site_aniso_label
_atom_site_aniso_U_11
_atom_site_aniso_U_22
_atom_site_aniso_U_33
_atom_site_aniso_U_23
_atom_site_aniso_U_13
_atom_site_aniso_U_12
W1 0.0406(10) 0.0422(10) 0.0323(9) 0.0010(9) 0.0000(7) -0.0010(10)
W2 0.0413(10) 0.0421(10) 0.0377(9) -0.0005(9) 0.0040(7) 0.0007(10)
Se1 0.075(3) 0.074(3) 0.051(2) -0.002(3) 0.016(2) -0.008(3)
Se2 0.065(3) 0.052(3) 0.051(2) 0.008(3) -0.008(2) 0.002(3)
Se3 0.040(2) 0.058(3) 0.046(2) -0.005(3) -0.0044(18) 0.011(3)
Se4 0.066(4) 0.085(4) 0.071(3) 0.009(3) 0.019(3) -0.016(3)
P1 0.055(8) 0.053(7) 0.049(7) 0.005(6) -0.019(6) -0.017(6)
P2 0.053(8) 0.032(6) 0.051(7) -0.011(5) 0.001(5) 0.003(5)
P3 0.073(9) 0.051(8) 0.041(6) -0.008(5) 0.001(6) -0.008(6)
P4 0.062(8) 0.049(7) 0.058(8) 0.008(6) 0.006(6) 0.001(6)
O1 0.10(2) 0.06(2) 0.07(2) -0.023(16) 0.059(18) -0.032(17)
O2 0.055(19) 0.045(17) 0.069(19) -0.019(15) -0.021(15) -0.011(14)
P10 0.074(10) 0.101(12) 0.073(9) -0.007(8) 0.011(7) 0.023(8)

loop_
_atom_type_symbol
_atom_type_description
_atom_type_scat_dispersion_real
_atom_type_scat_dispersion_imag
_atom_type_scat_source
C C 0.0033 0.0016 'International Tables Vol C Tables 4.2.6.8 and 6.1.1.4'
H H 0.0000 0.0000 'International Tables Vol C Tables 4.2.6.8 and 6.1.1.4'
O O 0.0106 0.0060 'International Tables Vol C Tables 4.2.6.8 and 6.1.1.4'
P P 0.1023 0.0942 'International Tables Vol C Tables 4.2.6.8 and 6.1.1.4'
Se Se -0.0929 2.2259 'International Tables Vol C Tables 4.2.6.8 and 6.1.1.4'
W W -0.8490 6.8722 'International Tables Vol C Tables 4.2.6.8 and 6.1.1.4'
F F 0.0171 0.0103 'International Tables Vol C Tables 4.2.6.8 and 6.1.1.4'

loop_
_geom_angle_atom_site_label_1
_geom_angle_atom_site_label_2
_geom_angle_atom_site_label_3
_geom_angle
_geom_angle_site_symmetry_1
_geom_angle_site_symmetry_3
_geom_angle_publ_flag
O1 W1 P1 79.2(9) . . ?
O1 W1 Se2 88.7(8) . . ?
P1 W1 Se2 82.7(3) . . ?
O1 W1 Se1 161.8(7) . . ?
P1 W1 Se1 89.4(3) . . ?
Se2 W1 Se1 104.06(18) . . ?
O1 W1 P2 73.4(8) . . ?
P1 W1 P2 79.0(4) . . ?
Se2 W1 P2 156.4(3) . . ?
Se1 W1 P2 90.6(3) . . ?
O1 W1 Se3 81.9(9) . . ?
P1 W1 Se3 157.2(3) . . ?
Se2 W1 Se3 109.69(17) . . ?
Se1 W1 Se3 105.26(16) . . ?
P2 W1 Se3 83.4(3) . . ?
O1 W1 W2 84.0(7) . . ?
P1 W1 W2 134.4(3) . . ?
Se2 W1 W2 54.67(12) . . ?
Se1 W1 W2 113.94(15) . . ?
P2 W1 W2 135.3(2) . . ?
Se3 W1 W2 55.08(12) . . ?
O2 W2 Se4 163.2(7) . . ?
O2 W2 Se2 83.4(7) . . ?
Se4 W2 Se2 105.14(19) . . ?
O2 W2 Se3 85.3(7) . . ?
Se4 W2 Se3 104.68(19) . . ?
Se2 W2 Se3 109.80(17) . . ?
O2 W2 P4 77.3(7) . . ?
Se4 W2 P4 89.2(3) . . ?
Se2 W2 P4 83.0(3) . . ?
Se3 W2 P4 157.3(3) . . ?
O2 W2 P3 78.4(7) . . ?
Se4 W2 P3 89.0(3) . . ?
Se2 W2 P3 156.0(3) . . ?
Se3 W2 P3 84.4(3) . . ?
P4 W2 P3 77.8(4) . . ?
O2 W2 W1 82.4(6) . . ?
Se4 W2 W1 114.44(15) . . ?
Se2 W2 W1 54.86(12) . . ?
Se3 W2 W1 54.99(10) . . ?
P4 W2 W1 135.0(3) . . ?
P3 W2 W1 136.3(3) . . ?
W1 Se2 W2 70.47(13) . . ?
W2 Se3 W1 69.93(12) . . ?
C3 P1 C1 94(3) . . ?
C3 P1 C2 82(3) . . ?
C1 P1 C2 107(3) . . ?
C3 P1 W1 112(2) . . ?
C1 P1 W1 124(3) . . ?
C2 P1 W1 125(2) . . ?
C6 P2 C4 113(2) . . ?
C6 P2 C5 105.6(19) . . ?
C4 P2 C5 108(2) . . ?
C6 P2 W1 117.7(13) . . ?
C4 P2 W1 101(2) . . ?
C5 P2 W1 112.1(15) . . ?
C7 P3 C9 98(2) . . ?
C7 P3 C8 117(3) . . ?
C9 P3 C8 91(3) . . ?
C7 P3 W2 115.6(16) . . ?
C9 P3 W2 111.6(14) . . ?
C8 P3 W2 118(2) . . ?
C10 P4 C11 108(3) . . ?
C10 P4 C12 111(2) . . ?
C11 P4 C12 95(2) . . ?
C10 P4 W2 108.8(18) . . ?
C11 P4 W2 120.0(19) . . ?
C12 P4 W2 113.3(14) . . ?
C4 C3 P1 106(5) . . ?
C3 C4 P2 129(5) . . ?
C10 C9 P3 109(4) . . ?
C9 C10 P4 128(4) . . ?
C14 C13 O1 115(3) . . ?
C14 C13 O2 131(3) . . ?
O1 C13 O2 113(3) . . ?
C13 O1 W1 128(2) . . ?
C13 O2 W2 132(2) . . ?
F11 P10 F12 91.8 . . ?
F11 P10 F13 93.6 . . ?
F12 P10 F13 174.4 . . ?
F11 P10 F14 93.1 . . ?
F12 P10 F14 90.2 . . ?
F13 P10 F14 91.3 . . ?
F11 P10 F15 92.0 . . ?
F12 P10 F15 87.8 . . ?
F13 P10 F15 90.2 . . ?
F14 P10 F15 174.6 . . ?
F11 P10 F10 173.0 . . ?
F12 P10 F10 84.0 . . ?
F13 P10 F10 90.6 . . ?
F14 P10 F10 92.4 . . ?
F15 P10 F10 82.4 . . ?

loop_
_geom_bond_atom_site_label_1
_geom_bond_atom_site_label_2
_geom_bond_distance
_geom_bond_site_symmetry_2
_geom_bond_publ_flag
W1 O1 2.22(2) . ?
W1 P1 2.530(11) . ?
W1 Se2 2.471(5) . ?
W1 Se1 2.273(4) . ?
W1 P2 2.528(10) . ?
W1 Se3 2.483(4) . ?
W1 W2 2.848(2) . ?
W2 O2 2.13(3) . ?
W2 Se4 2.268(5) . ?
W2 Se2 2.465(5) . ?
W2 Se3 2.486(5) . ?
W2 P4 2.518(12) . ?
W2 P3 2.535(11) . ?
P1 C3 1.66(6) . ?
P1 C1 1.70(8) . ?
P1 C2 1.71(5) . ?
P2 C6 1.75(4) . ?
P2 C4 1.76(6) . ?
P2 C5 1.83(4) . ?
P3 C7 1.83(4) . ?
P3 C9 1.84(5) . ?
P3 C8 1.98(8) . ?
P4 C10 1.66(5) . ?
P4 C11 1.75(5) . ?
P4 C12 1.83(4) . ?
C3 C4 1.46(7) . ?
C9 C10 1.443(10) . ?
C13 C14 1.35(5) . ?
C13 O1 1.35(4) . ?
C13 O2 1.45(4) . ?
P10 F11 1.5246 . ?
P10 F12 1.5525 . ?
P10 F13 1.5732 . ?
P10 F14 1.5843 . ?
P10 F15 1.6122 . ?
P10 F10 1.6252 . ?
